data_9012101
loop_
_publ_author_name
'Porter, E. J.'
'Sheldrick, G. M.'

_publ_section_title
;
 Crystal structure of a new crystalline modification of tetra-arsenic
 tetrasuphide (2,3,4,8-tetrathia1,2,3,7-tetra-arsatricyclo[3,3,0,0]-octane)
;
_journal_name_full 'Dalton Transactions'
_journal_page_first 1347
_journal_page_last 1349
_journal_volume 1972
_journal_year 1972
_chemical_compound_source Synthetic
_chemical_formula_structural As4S4
_chemical_formula_sum 'As S'
_chemical_name_mineral Pararealgar
_space_group_IT_number 15
_symmetry_space_group_name_Hall '-C 2yc'
_symmetry_space_group_name_H-M 'C 1 2/c 1'
_cell_angle_alpha 90
_cell_angle_beta 102.48
_cell_angle_gamma 90
_cell_length_a 9.957
_cell_length_b 9.335
_cell_length_c 8.889
_cell_formula_units_Z 16
_cell_volume 806.698
_database_code_amcsd 0012424
_exptl_crystal_density_diffrn 3.524
_cod_database_code 9012101

loop_
_space_group_symop_operation_xyz
x,y,z
1/2+x,1/2+y,z
x,-y,1/2+z
1/2+x,1/2-y,1/2+z
-x,y,1/2-z
1/2-x,1/2+y,1/2-z
-x,-y,-z
1/2-x,1/2-y,-z

loop_
_atom_site_aniso_label
_atom_site_aniso_U_11
_atom_site_aniso_U_22
_atom_site_aniso_U_33
_atom_site_aniso_U_12
_atom_site_aniso_U_13
_atom_site_aniso_U_23
As1 0.04950 0.04510 0.03750 0.00860 0.00700 0.00910
As2 0.03630 0.04410 0.04590 0.00120 -0.00380 -0.00700
S1 0.05650 0.03790 0.05240 0.00000 0.00490 0.00000
S2 0.05950 0.03090 0.06630 0.00000 -0.00020 0.00000
S3 0.04200 0.06190 0.05910 -0.00900 0.01530 -0.01330

loop_
_atom_site_label
_atom_site_fract_x
_atom_site_fract_y
_atom_site_fract_z
As1 -0.00120 -0.20580 0.05510
As2 -0.15990 -0.40120 0.12610
S1 0.00000 -0.05310 0.25000
S2 0.00000 -0.55220 0.25000
S3 -0.20150 -0.30480 0.34060

loop_
_cod_related_entry_id
_cod_related_entry_database
_cod_related_entry_code
1 AMCSD 0012424
